data_7012900
loop_
_publ_author_name
'Adams, Christopher J.'
'Connelly, Neil G.'
'Emslie, David J. H.'
'Hayward, Owen D.'
'Manson, Tania'
'Guy Orpen, A.'
'Rieger, Philip H.'

_publ_section_title
;
 The substitution chemistry of the
 tris(3,5-dimethylpyrazolyl)methanerhodium complex [Rh(CO)2{HC(pz?)3}]+
;
_journal_issue 14
_journal_name_full 'Dalton Transactions'
_journal_page_first 2835
_journal_paper_doi 10.1039/b302440g
_journal_year 2003
_chemical_formula_sum 'C37 H44 F6 N6 O2.5 P Rh'
_chemical_formula_weight 860.67
_chemical_name_systematic
; 
? 
;
_space_group_IT_number 13
_symmetry_cell_setting monoclinic
_symmetry_space_group_name_Hall '-P 2yac'
_symmetry_space_group_name_H-M 'P 1 2/n 1'
_atom_sites_solution_hydrogens geom
_atom_sites_solution_primary direct
_atom_sites_solution_secondary difmap
_audit_creation_method SHELXL-97
_cell_angle_alpha 90.00(2)
_cell_angle_beta 93.40(3)
_cell_angle_gamma 90.00(3)
_cell_formula_units_Z 4
_cell_length_a 18.231(6)
_cell_length_b 10.710(3)
_cell_length_c 19.500(5)
_cell_measurement_temperature 173(2)
_cell_volume 3800.8(19)
_computing_cell_refinement 'Bruker SMART'
_computing_data_collection 'Bruker SMART'
_computing_data_reduction 'Bruker SHELXTL'
_computing_molecular_graphics 'Bruker SHELXTL'
_computing_publication_material 'Bruker SHELXTL'
_computing_structure_refinement 'SHELXL-97 (Sheldrick, 1997)'
_computing_structure_solution 'SHELXS-97 (Sheldrick, 1990)'
_diffrn_ambient_temperature 173(2)
_diffrn_measured_fraction_theta_full 0.999
_diffrn_measured_fraction_theta_max 0.999
_diffrn_measurement_device_type 'CCD area detector'
_diffrn_measurement_method 'omega scans with narrow frames'
_diffrn_radiation_monochromator graphite
_diffrn_radiation_source 'fine-focus sealed tube'
_diffrn_radiation_type MoK\a
_diffrn_radiation_wavelength 0.71073
_diffrn_reflns_av_R_equivalents 0.1245
_diffrn_reflns_av_sigmaI/netI 0.1402
_diffrn_reflns_limit_h_max 21
_diffrn_reflns_limit_h_min -20
_diffrn_reflns_limit_k_max 12
_diffrn_reflns_limit_k_min -12
_diffrn_reflns_limit_l_max 23
_diffrn_reflns_limit_l_min -19
_diffrn_reflns_number 20281
_diffrn_reflns_theta_full 25.00
_diffrn_reflns_theta_max 25.00
_diffrn_reflns_theta_min 1.49
_diffrn_standards_decay_% 0
_exptl_absorpt_coefficient_mu 0.564
_exptl_crystal_colour yellow
_exptl_crystal_density_diffrn 1.497
_exptl_crystal_density_meas ?
_exptl_crystal_density_method .
_exptl_crystal_description plate
_exptl_crystal_F_000 1752
_exptl_crystal_size_max 0.4
_exptl_crystal_size_mid 0.4
_exptl_crystal_size_min 0.2
_refine_diff_density_max 0.626
_refine_diff_density_min -0.685
_refine_diff_density_rms 0.095
_refine_ls_extinction_method none
_refine_ls_goodness_of_fit_ref 0.986
_refine_ls_hydrogen_treatment constr
_refine_ls_matrix_type full
_refine_ls_number_parameters 530
_refine_ls_number_reflns 6705
_refine_ls_number_restraints 3
_refine_ls_restrained_S_all 0.986
_refine_ls_R_factor_all 0.1646
_refine_ls_R_factor_gt 0.0750
_refine_ls_shift/su_max 0.029
_refine_ls_shift/su_mean 0.002
_refine_ls_structure_factor_coef Fsqd
_refine_ls_weighting_details 'calc w=1/[\s^2^(Fo^2^)+(0.0953P)^2^+0.0000P] where P=(Fo^2^+2Fc^2^)/3'
_refine_ls_weighting_scheme calc
_refine_ls_wR_factor_gt 0.1673
_refine_ls_wR_factor_ref 0.2049
_reflns_number_gt 3275
_reflns_number_total 6705
_reflns_threshold_expression >2sigma(I)
_cod_data_source_file b302440g.txt
_cod_data_source_block 6
_cod_depositor_comments
;
The following automatic conversions were performed:
'_symmetry_cell_setting' value 'Monoclinic' changed to 'monoclinic'
according to '/home/saulius/struct/CIF-dictionaries/cif_core.dic'
dictionary named 'cif_core.dic' version 2.4.1 from 2010-06-29.

Automatic conversion script
Id: cif_fix_enum 1527 2010-12-29 10:47:43Z saulius 
;
_cod_original_cell_volume 3800.6(18)
_cod_original_sg_symbol_H-M P2/n
_cod_original_formula_sum 'C37 H44 F6 N6 O2.50 P Rh'
_cod_database_code 7012900

loop_
_symmetry_equiv_pos_as_xyz
'x, y, z'
'x+1/2, -y, z+1/2'
'-x, -y, -z'
'-x-1/2, y, -z-1/2'

loop_
_atom_site_label
_atom_site_type_symbol
_atom_site_fract_x
_atom_site_fract_y
_atom_site_fract_z
_atom_site_U_iso_or_equiv
_atom_site_adp_type
_atom_site_occupancy
_atom_site_symmetry_multiplicity
_atom_site_calc_flag
_atom_site_refinement_flags
_atom_site_disorder_assembly
_atom_site_disorder_group
Rh1 Rh -0.01007(4) -0.49737(7) 0.19836(3) 0.0461(2) Uani 1 1 d . . .
O1 O -0.0763(4) -0.3247(6) 0.0932(3) 0.0667(19) Uani 1 1 d . . .
N1 N -0.0622(4) -0.6692(6) 0.1596(3) 0.0417(16) Uani 1 1 d . . .
N2 N -0.0866(4) -0.7527(6) 0.2067(3) 0.0416(16) Uani 1 1 d . . .
N3 N 0.0385(4) -0.6223(8) 0.2758(3) 0.065(2) Uani 1 1 d . . .
N4 N -0.0081(4) -0.7055(7) 0.3043(3) 0.055(2) Uani 1 1 d . . .
N5 N -0.1048(4) -0.4972(7) 0.2632(3) 0.0466(16) Uani 1 1 d . . .
N6 N -0.1254(4) -0.6094(6) 0.2913(3) 0.0404(17) Uani 1 1 d . . .
C1 C -0.0520(5) -0.3943(8) 0.1348(4) 0.047(2) Uani 1 1 d . . .
C2 C -0.0833(5) -0.7189(8) 0.2787(4) 0.047(2) Uani 1 1 d . . .
H2 H -0.1051 -0.7894 0.3043 0.057 Uiso 1 1 calc R . .
C3 C 0.0897(5) -0.4349(8) 0.1666(4) 0.044(2) Uani 1 1 d . . .
C4 C 0.0711(5) -0.3646(9) 0.2138(5) 0.068(3) Uani 1 1 d . . .
C6 C -0.1389(7) -0.9702(7) 0.2140(5) 0.076(3) Uani 1 1 d . . .
H6A H -0.1546 -1.0361 0.1815 0.114 Uiso 1 1 calc R . .
H6B H -0.1808 -0.9440 0.2398 0.114 Uiso 1 1 calc R . .
H6C H -0.0998 -1.0020 0.2459 0.114 Uiso 1 1 calc R . .
C7 C -0.1107(5) -0.8598(7) 0.1750(4) 0.048(2) Uani 1 1 d . . .
C8 C -0.1026(5) -0.8419(7) 0.1074(4) 0.053(2) Uani 1 1 d . . .
H8 H -0.1153 -0.9001 0.0719 0.063 Uiso 1 1 calc R . .
C9 C -0.0726(5) -0.7243(7) 0.0984(4) 0.041(2) Uani 1 1 d . . .
C10 C -0.0534(5) -0.6613(8) 0.0342(4) 0.055(2) Uani 1 1 d . . .
H10A H -0.0539 -0.7224 -0.0032 0.082 Uiso 1 1 calc R . .
H10B H -0.0044 -0.6243 0.0408 0.082 Uiso 1 1 calc R . .
H10C H -0.0894 -0.5955 0.0227 0.082 Uiso 1 1 calc R . .
C11 C -0.0112(6) -0.8681(12) 0.3970(5) 0.114(5) Uani 1 1 d . . .
H11A H -0.0503 -0.8273 0.4212 0.171 Uiso 1 1 calc R . .
H11B H 0.0237 -0.9073 0.4305 0.171 Uiso 1 1 calc R . .
H11C H -0.0327 -0.9319 0.3659 0.171 Uiso 1 1 calc R . .
C12 C 0.0277(6) -0.7732(12) 0.3566(5) 0.088(4) Uani 1 1 d . . .
C13 C 0.0974(7) -0.7309(15) 0.3590(6) 0.128(6) Uani 1 1 d . . .
H13 H 0.1361 -0.7595 0.3898 0.154 Uiso 1 1 calc R . .
C14 C 0.1036(6) -0.6403(14) 0.3103(5) 0.106(5) Uani 1 1 d . . .
C15 C 0.1722(6) -0.5727(16) 0.2936(6) 0.154(7) Uani 1 1 d . . .
H15A H 0.2136 -0.6028 0.3235 0.232 Uiso 1 1 calc R . .
H15B H 0.1657 -0.4829 0.3008 0.232 Uiso 1 1 calc R . .
H15C H 0.1823 -0.5880 0.2455 0.232 Uiso 1 1 calc R . .
C16 C -0.2191(5) -0.7000(8) 0.3665(4) 0.058(2) Uani 1 1 d . . .
H16A H -0.2664 -0.6722 0.3824 0.087 Uiso 1 1 calc R . .
H16B H -0.1870 -0.7263 0.4060 0.087 Uiso 1 1 calc R . .
H16C H -0.2270 -0.7704 0.3348 0.087 Uiso 1 1 calc R . .
C17 C -0.1839(5) -0.5955(8) 0.3305(4) 0.047(2) Uani 1 1 d . . .
C18 C -0.2008(5) -0.4698(8) 0.3287(4) 0.057(3) Uani 1 1 d . . .
H18 H -0.2385 -0.4293 0.3519 0.068 Uiso 1 1 calc R . .
C19 C -0.1510(5) -0.4141(9) 0.2858(4) 0.054(2) Uani 1 1 d . . .
C20 C -0.1467(6) -0.2788(7) 0.2654(5) 0.066(3) Uani 1 1 d . . .
H20A H -0.0951 -0.2530 0.2659 0.099 Uiso 1 1 calc R . .
H20B H -0.1725 -0.2275 0.2979 0.099 Uiso 1 1 calc R . .
H20C H -0.1697 -0.2678 0.2191 0.099 Uiso 1 1 calc R . .
C21 C 0.1438(5) -0.4661(7) 0.1178(4) 0.044(2) Uani 1 1 d . . .
C22 C 0.1445(6) -0.5889(9) 0.0884(5) 0.064(3) Uani 1 1 d . . .
H22 H 0.1097 -0.6493 0.1011 0.076 Uiso 1 1 calc R . .
C23 C 0.1946(7) -0.6190(12) 0.0425(6) 0.089(4) Uani 1 1 d . . .
H23 H 0.1948 -0.7000 0.0226 0.107 Uiso 1 1 calc R . .
C24 C 0.2451(7) -0.5311(16) 0.0250(6) 0.108(5) Uani 1 1 d . . .
H24 H 0.2802 -0.5524 -0.0072 0.130 Uiso 1 1 calc R . .
C25 C 0.2461(5) -0.4135(14) 0.0527(5) 0.091(4) Uani 1 1 d . . .
H25 H 0.2818 -0.3546 0.0398 0.109 Uiso 1 1 calc R . .
C26 C 0.1950(5) -0.3801(9) 0.0998(4) 0.054(2) Uani 1 1 d . . .
H26 H 0.1956 -0.2987 0.1192 0.065 Uiso 1 1 calc R . .
C31 C 0.0900(7) -0.2785(12) 0.2683(7) 0.116(5) Uani 1 1 d D . .
C32 C 0.1549(9) -0.2110(12) 0.2686(7) 0.137(6) Uani 1 1 d D . .
H32 H 0.1868 -0.2210 0.2322 0.164 Uiso 1 1 calc R . .
C33 C 0.1737(10) -0.1278(13) 0.3228(9) 0.158(7) Uani 1 1 d D . .
H33 H 0.2185 -0.0826 0.3235 0.189 Uiso 1 1 calc R . .
C34 C 0.1275(13) -0.1127(19) 0.3737(10) 0.231(13) Uani 1 1 d D . .
H34 H 0.1392 -0.0531 0.4087 0.277 Uiso 1 1 calc R . .
C35 C 0.0681(10) -0.1764(19) 0.3763(9) 0.211(12) Uani 1 1 d D . .
H35 H 0.0368 -0.1679 0.4132 0.253 Uiso 1 1 calc R . .
C36 C 0.0523(8) -0.2567(14) 0.3235(6) 0.142(7) Uani 1 1 d D . .
H36 H 0.0084 -0.3037 0.3263 0.171 Uiso 1 1 calc R . .
C201 C 0.123(4) 0.076(3) 0.1671(14) 0.66(7) Uani 1 1 d . . .
H20D H 0.1633 0.1109 0.1980 0.787 Uiso 1 1 calc R . .
H20E H 0.0933 0.1489 0.1523 0.787 Uiso 1 1 calc R . .
C202 C 0.156(2) 0.053(3) 0.115(3) 0.54(5) Uani 1 1 d . . .
H20F H 0.2094 0.0395 0.1260 0.647 Uiso 1 1 calc R . .
H20G H 0.1500 0.1216 0.0809 0.647 Uiso 1 1 calc R . .
C203 C 0.120(2) -0.062(3) 0.0898(9) 0.290(19) Uani 1 1 d . . .
H20H H 0.1515 -0.1366 0.0968 0.348 Uiso 1 1 calc R . .
H20I H 0.1021 -0.0563 0.0409 0.348 Uiso 1 1 calc R . .
C204 C 0.0565(15) -0.062(2) 0.1374(18) 0.33(2) Uani 1 1 d . . .
H20J H 0.0467 -0.1473 0.1548 0.398 Uiso 1 1 calc R . .
H20K H 0.0109 -0.0283 0.1143 0.398 Uiso 1 1 calc R . .
C211 C -0.0452(14) -0.547(6) 0.5198(15) 0.54(5) Uani 1 1 d . . .
O12 O -0.0660(13) -0.592(3) 0.4632(10) 0.149(9) Uani 0.50 1 d P . .
C212 C -0.0309(13) -0.463(3) 0.4516(13) 0.234(13) Uani 1 1 d . . .
O11 O 0.0906(19) 0.034(3) 0.202(3) 0.67(5) Uani 1 1 d . . .
P1 P -0.3083(2) -0.0792(3) 0.05680(13) 0.0723(9) Uani 1 1 d . . .
F1 F -0.2736(15) -0.200(2) 0.0877(12) 0.095(11) Uani 0.50(4) 1 d P A 1
F1' F -0.232(3) -0.133(4) 0.0844(18) 0.21(3) Uani 0.50(4) 1 d P A 2
F2 F -0.229(2) -0.043(3) 0.0522(10) 0.128(14) Uani 0.50(4) 1 d P A 1
F2' F -0.2669(14) 0.044(3) 0.0387(12) 0.102(9) Uani 0.50(4) 1 d P A 2
F3 F -0.3873(10) -0.134(4) 0.0692(16) 0.162(15) Uani 0.50(4) 1 d P A 1
F3' F -0.338(4) -0.214(3) 0.0727(14) 0.25(3) Uani 0.50(4) 1 d P A 2
F4 F -0.2994(4) -0.1305(6) -0.0187(3) 0.104(2) Uani 1 1 d . A .
F5 F -0.333(3) 0.051(2) 0.0301(9) 0.16(2) Uani 0.50(4) 1 d P A 1
F5' F -0.3815(10) -0.032(3) 0.0259(10) 0.101(11) Uani 0.50(4) 1 d P A 2
F6 F -0.3175(5) -0.0263(6) 0.1317(3) 0.127(3) Uani 1 1 d . A .

loop_
_atom_site_aniso_label
_atom_site_aniso_U_11
_atom_site_aniso_U_22
_atom_site_aniso_U_33
_atom_site_aniso_U_23
_atom_site_aniso_U_13
_atom_site_aniso_U_12
Rh1 0.0514(4) 0.0549(4) 0.0313(3) 0.0011(4) -0.0042(2) -0.0177(4)
O1 0.087(5) 0.059(4) 0.053(4) 0.012(3) -0.006(4) 0.004(4)
N1 0.049(4) 0.039(4) 0.036(4) 0.009(3) -0.004(3) -0.001(3)
N2 0.047(4) 0.044(4) 0.034(4) 0.009(3) -0.004(3) -0.001(3)
N3 0.043(5) 0.116(7) 0.034(4) 0.021(4) -0.011(3) -0.020(5)
N4 0.040(5) 0.083(5) 0.040(4) 0.021(4) -0.009(4) -0.011(4)
N5 0.050(4) 0.048(4) 0.041(3) 0.002(4) 0.002(3) -0.012(4)
N6 0.041(4) 0.043(4) 0.037(4) 0.001(3) -0.001(3) -0.006(4)
C1 0.057(6) 0.047(5) 0.035(5) -0.009(4) -0.001(4) -0.020(5)
C2 0.045(6) 0.065(6) 0.030(4) 0.018(4) -0.011(4) -0.007(5)
C3 0.050(5) 0.042(5) 0.038(5) 0.002(4) -0.006(4) -0.015(4)
C4 0.062(7) 0.085(7) 0.059(6) -0.023(6) 0.004(5) -0.025(6)
C6 0.118(9) 0.034(6) 0.078(7) 0.007(4) 0.018(6) -0.015(5)
C7 0.060(6) 0.030(4) 0.053(5) -0.003(4) 0.000(4) 0.001(4)
C8 0.071(7) 0.041(5) 0.047(5) -0.006(4) 0.003(5) 0.002(5)
C9 0.054(6) 0.031(4) 0.036(5) -0.002(4) -0.005(4) 0.001(4)
C10 0.066(6) 0.065(6) 0.033(5) 0.008(4) -0.003(4) -0.004(5)
C11 0.081(9) 0.176(13) 0.080(8) 0.088(9) -0.026(7) -0.018(9)
C12 0.053(7) 0.156(11) 0.054(6) 0.064(7) -0.014(5) -0.005(7)
C13 0.070(9) 0.230(17) 0.081(8) 0.095(10) -0.032(7) -0.032(10)
C14 0.064(8) 0.187(14) 0.062(7) 0.045(8) -0.032(6) -0.046(9)
C15 0.058(8) 0.30(2) 0.095(9) 0.094(11) -0.044(7) -0.090(11)
C16 0.055(6) 0.066(6) 0.053(5) 0.010(5) 0.005(5) -0.019(5)
C17 0.043(5) 0.068(6) 0.030(4) 0.006(4) -0.003(4) -0.017(5)
C18 0.064(6) 0.059(7) 0.048(5) 0.011(4) 0.014(5) 0.001(5)
C19 0.058(7) 0.055(6) 0.047(5) -0.004(5) -0.001(5) -0.011(5)
C20 0.077(7) 0.046(5) 0.077(7) -0.002(5) 0.023(6) -0.013(5)
C21 0.042(5) 0.054(6) 0.034(4) -0.005(4) -0.013(4) 0.000(4)
C22 0.068(7) 0.065(6) 0.054(6) -0.026(5) -0.026(5) 0.016(6)
C23 0.061(8) 0.107(10) 0.094(9) -0.050(8) -0.036(7) 0.036(8)
C24 0.065(8) 0.189(16) 0.069(7) -0.071(9) -0.006(6) 0.041(9)
C25 0.041(7) 0.166(13) 0.068(7) -0.020(8) 0.014(6) -0.006(7)
C26 0.038(5) 0.080(7) 0.044(5) 0.002(5) -0.006(4) -0.006(5)
C31 0.079(9) 0.137(11) 0.135(11) -0.093(10) 0.023(8) -0.050(9)
C32 0.160(15) 0.121(12) 0.129(12) -0.050(10) 0.011(11) -0.050(11)
C33 0.146(16) 0.133(13) 0.194(18) -0.074(13) 0.000(14) -0.059(12)
C34 0.19(2) 0.28(3) 0.24(2) -0.20(2) 0.07(2) -0.04(2)
C35 0.113(15) 0.36(3) 0.164(17) -0.145(19) 0.009(13) -0.060(19)
C36 0.103(11) 0.221(17) 0.101(10) -0.122(11) -0.012(9) -0.012(11)
C201 1.57(18) 0.21(3) 0.14(2) -0.09(2) -0.35(5) 0.44(6)
C202 0.37(5) 0.24(4) 1.04(14) -0.07(6) 0.38(7) -0.18(4)
C203 0.47(5) 0.31(3) 0.082(12) -0.047(16) -0.009(19) 0.24(3)
C204 0.30(3) 0.18(2) 0.54(5) -0.22(3) 0.22(4) -0.13(2)
C211 0.14(2) 1.34(15) 0.126(19) -0.20(5) -0.051(18) 0.18(5)
O12 0.131(19) 0.25(3) 0.061(12) 0.018(14) -0.030(12) 0.002(18)
C212 0.13(2) 0.40(4) 0.17(2) 0.08(3) -0.003(17) -0.01(2)
O11 0.36(4) 0.33(3) 1.36(14) -0.27(6) 0.43(6) -0.16(3)
P1 0.117(3) 0.0534(18) 0.0455(15) -0.0086(13) -0.0079(17) 0.0146(19)
F1 0.15(2) 0.053(13) 0.084(16) 0.019(11) 0.051(16) 0.032(12)
F1' 0.28(5) 0.17(3) 0.16(3) -0.07(2) -0.13(3) 0.18(4)
F2 0.15(3) 0.16(3) 0.079(13) -0.011(16) 0.032(16) -0.06(2)
F2' 0.093(16) 0.11(2) 0.106(14) -0.030(13) 0.003(12) -0.020(13)
F3 0.055(12) 0.23(4) 0.20(2) 0.01(3) 0.033(12) -0.020(16)
F3' 0.54(9) 0.10(2) 0.111(17) -0.028(15) 0.04(4) -0.16(4)
F4 0.158(6) 0.090(4) 0.060(4) -0.034(3) -0.026(4) 0.030(4)
F5 0.36(7) 0.064(15) 0.066(11) 0.004(11) 0.02(2) 0.11(3)
F5' 0.085(12) 0.14(3) 0.072(11) -0.044(13) -0.020(8) 0.025(12)
F6 0.238(10) 0.093(5) 0.052(4) -0.016(3) 0.027(5) 0.006(5)

loop_
_atom_type_symbol
_atom_type_description
_atom_type_scat_dispersion_real
_atom_type_scat_dispersion_imag
_atom_type_scat_source
C C 0.0033 0.0016 'International Tables Vol C Tables 4.2.6.8 and 6.1.1.4'
H H 0.0000 0.0000 'International Tables Vol C Tables 4.2.6.8 and 6.1.1.4'
N N 0.0061 0.0033 'International Tables Vol C Tables 4.2.6.8 and 6.1.1.4'
O O 0.0106 0.0060 'International Tables Vol C Tables 4.2.6.8 and 6.1.1.4'
F F 0.0171 0.0103 'International Tables Vol C Tables 4.2.6.8 and 6.1.1.4'
P P 0.1023 0.0942 'International Tables Vol C Tables 4.2.6.8 and 6.1.1.4'
Rh Rh -1.1178 0.9187 'International Tables Vol C Tables 4.2.6.8 and 6.1.1.4'

loop_
_geom_angle_atom_site_label_1
_geom_angle_atom_site_label_2
_geom_angle_atom_site_label_3
_geom_angle
_geom_angle_site_symmetry_1
_geom_angle_site_symmetry_3
_geom_angle_publ_flag
C1 Rh1 C4 87.1(4) . . ?
C1 Rh1 C3 86.6(3) . . ?
C4 Rh1 C3 35.3(3) . . ?
C1 Rh1 N3 178.9(3) . . ?
C4 Rh1 N3 93.7(3) . . ?
C3 Rh1 N3 94.5(3) . . ?
C1 Rh1 N1 96.9(3) . . ?
C4 Rh1 N1 157.7(3) . . ?
C3 Rh1 N1 122.8(3) . . ?
N3 Rh1 N1 82.7(3) . . ?
C1 Rh1 N5 94.6(3) . . ?
C4 Rh1 N5 119.8(3) . . ?
C3 Rh1 N5 155.0(3) . . ?
N3 Rh1 N5 84.4(3) . . ?
N1 Rh1 N5 81.9(2) . . ?
C1 Rh1 C2 128.6(3) . . ?
C4 Rh1 C2 139.6(3) . . ?
C3 Rh1 C2 142.4(3) . . ?
N3 Rh1 C2 50.4(2) . . ?
N1 Rh1 C2 49.9(2) . . ?
N5 Rh1 C2 49.5(3) . . ?
C9 N1 N2 106.0(6) . . ?
C9 N1 Rh1 135.9(5) . . ?
N2 N1 Rh1 117.9(4) . . ?
C7 N2 N1 110.6(6) . . ?
C7 N2 C2 130.1(7) . . ?
N1 N2 C2 119.3(6) . . ?
C14 N3 N4 104.7(8) . . ?
C14 N3 Rh1 138.6(7) . . ?
N4 N3 Rh1 116.5(5) . . ?
N3 N4 C12 111.3(7) . . ?
N3 N4 C2 121.6(6) . . ?
C12 N4 C2 127.0(7) . . ?
C19 N5 N6 105.0(6) . . ?
C19 N5 Rh1 137.0(6) . . ?
N6 N5 Rh1 117.9(5) . . ?
C17 N6 N5 111.7(7) . . ?
C17 N6 C2 129.4(7) . . ?
N5 N6 C2 118.9(7) . . ?
O1 C1 Rh1 177.0(7) . . ?
N6 C2 N4 111.7(7) . . ?
N6 C2 N2 112.4(6) . . ?
N4 C2 N2 110.2(7) . . ?
N6 C2 Rh1 73.7(4) . . ?
N4 C2 Rh1 71.2(4) . . ?
N2 C2 Rh1 72.7(4) . . ?
C4 C3 C21 147.8(9) . . ?
C4 C3 Rh1 72.1(6) . . ?
C21 C3 Rh1 140.1(6) . . ?
C3 C4 C31 150.3(10) . . ?
C3 C4 Rh1 72.6(6) . . ?
C31 C4 Rh1 133.7(8) . . ?
C8 C7 N2 105.8(7) . . ?
C8 C7 C6 131.5(8) . . ?
N2 C7 C6 122.7(7) . . ?
C7 C8 C9 108.6(7) . . ?
N1 C9 C8 108.9(7) . . ?
N1 C9 C10 121.7(7) . . ?
C8 C9 C10 129.4(7) . . ?
C13 C12 N4 104.6(9) . . ?
C13 C12 C11 133.5(9) . . ?
N4 C12 C11 121.9(9) . . ?
C12 C13 C14 109.4(10) . . ?
N3 C14 C13 110.0(10) . . ?
N3 C14 C15 123.1(10) . . ?
C13 C14 C15 126.8(10) . . ?
N6 C17 C18 106.0(7) . . ?
N6 C17 C16 124.0(8) . . ?
C18 C17 C16 130.0(8) . . ?
C17 C18 C19 106.1(8) . . ?
N5 C19 C18 111.2(8) . . ?
N5 C19 C20 121.0(8) . . ?
C18 C19 C20 127.8(9) . . ?
C26 C21 C22 119.4(9) . . ?
C26 C21 C3 120.8(8) . . ?
C22 C21 C3 119.8(8) . . ?
C23 C22 C21 120.3(11) . . ?
C22 C23 C24 119.2(11) . . ?
C25 C24 C23 121.8(12) . . ?
C24 C25 C26 120.1(12) . . ?
C21 C26 C25 119.3(10) . . ?
C36 C31 C32 112.8(12) . . ?
C36 C31 C4 126.8(12) . . ?
C32 C31 C4 120.3(12) . . ?
C31 C32 C33 120.1(15) . . ?
C34 C33 C32 119.5(17) . . ?
C35 C34 C33 122.1(19) . . ?
C34 C35 C36 116.6(19) . . ?
C31 C36 C35 128.8(16) . . ?
O11 C201 C202 142(5) . . ?
C201 C202 C203 102(4) . . ?
C202 C203 C204 98(2) . . ?
C203 C204 O11 101(2) . . ?
O12 C211 C212 127(3) . 3_546 ?
O12 C211 C212 63(2) . . ?
C212 C211 C212 94(3) 3_546 . ?
C211 O12 C212 71(3) . . ?
C211 C212 O12 114(3) 3_546 . ?
C211 C212 C211 86(3) 3_546 . ?
O12 C212 C211 45.8(19) . . ?
C201 O11 C204 89(5) . . ?
F2 P1 F5' 135.5(14) . . ?
F2 P1 F5 90.7(17) . . ?
F5' P1 F5 47.8(14) . . ?
F2 P1 F1 82.5(15) . . ?
F5' P1 F1 139.8(14) . . ?
F5 P1 F1 172(2) . . ?
F2 P1 F1' 44.0(16) . . ?
F5' P1 F1' 176.5(12) . . ?
F5 P1 F1' 133(2) . . ?
F1 P1 F1' 39.5(19) . . ?
F2 P1 F2' 45.0(11) . . ?
F5' P1 F2' 92.9(12) . . ?
F5 P1 F2' 45.9(15) . . ?
F1 P1 F2' 126.9(13) . . ?
F1' P1 F2' 87(2) . . ?
F2 P1 F3' 126(2) . . ?
F5' P1 F3' 95(2) . . ?
F5 P1 F3' 142(3) . . ?
F1 P1 F3' 45(2) . . ?
F1' P1 F3' 85(2) . . ?
F2' P1 F3' 171(2) . . ?
F2 P1 F6 96.7(8) . . ?
F5' P1 F6 96.1(8) . . ?
F5 P1 F6 86.7(7) . . ?
F1 P1 F6 90.3(9) . . ?
F1' P1 F6 87.4(12) . . ?
F2' P1 F6 89.2(8) . . ?
F3' P1 F6 95.2(12) . . ?
F2 P1 F4 83.3(8) . . ?
F5' P1 F4 83.3(7) . . ?
F5 P1 F4 92.6(7) . . ?
F1 P1 F4 90.5(9) . . ?
F1' P1 F4 93.2(12) . . ?
F2' P1 F4 90.4(8) . . ?
F3' P1 F4 85.4(11) . . ?
F6 P1 F4 179.3(4) . . ?
F2 P1 F3 171.2(15) . . ?
F5' P1 F3 53.3(11) . . ?
F5 P1 F3 97.6(18) . . ?
F1 P1 F3 89.1(14) . . ?
F1' P1 F3 127(2) . . ?
F2' P1 F3 142.9(13) . . ?
F3' P1 F3 46(2) . . ?
F6 P1 F3 81.1(12) . . ?
F4 P1 F3 99.0(12) . . ?

loop_
_geom_bond_atom_site_label_1
_geom_bond_atom_site_label_2
_geom_bond_distance
_geom_bond_site_symmetry_2
_geom_bond_publ_flag
Rh1 C1 1.796(9) . ?
Rh1 C4 2.061(9) . ?
Rh1 C3 2.068(8) . ?
Rh1 N3 2.167(7) . ?
Rh1 N1 2.185(6) . ?
Rh1 N5 2.200(6) . ?
Rh1 C2 3.180(8) . ?
O1 C1 1.168(9) . ?
N1 C9 1.334(9) . ?
N1 N2 1.375(8) . ?
N2 C7 1.364(9) . ?
N2 C2 1.447(9) . ?
N3 C14 1.343(11) . ?
N3 N4 1.371(9) . ?
N4 C12 1.383(10) . ?
N4 C2 1.439(10) . ?
N5 C19 1.319(11) . ?
N5 N6 1.383(8) . ?
N6 C17 1.356(10) . ?
N6 C2 1.430(10) . ?
C3 C4 1.251(11) . ?
C3 C21 1.450(11) . ?
C4 C31 1.434(13) . ?
C6 C7 1.513(11) . ?
C7 C8 1.348(11) . ?
C8 C9 1.388(11) . ?
C9 C10 1.482(10) . ?
C11 C12 1.491(13) . ?
C12 C13 1.346(14) . ?
C13 C14 1.367(15) . ?
C14 C15 1.499(14) . ?
C16 C17 1.487(10) . ?
C17 C18 1.381(12) . ?
C18 C19 1.403(12) . ?
C19 C20 1.506(11) . ?
C21 C26 1.371(11) . ?
C21 C22 1.435(11) . ?
C22 C23 1.355(14) . ?
C23 C24 1.374(17) . ?
C24 C25 1.370(18) . ?
C25 C26 1.393(12) . ?
C31 C36 1.330(16) . ?
C31 C32 1.387(17) . ?
C32 C33 1.409(18) . ?
C33 C34 1.35(2) . ?
C34 C35 1.28(2) . ?
C35 C36 1.360(18) . ?
C201 O11 1.03(8) . ?
C201 C202 1.24(6) . ?
C202 C203 1.48(4) . ?
C203 C204 1.52(3) . ?
C204 O11 1.71(5) . ?
C211 O12 1.24(3) . ?
C211 C212 1.47(3) 3_546 ?
C211 C212 1.64(5) . ?
O12 C212 1.54(3) . ?
C212 C211 1.47(3) 3_546 ?
P1 F2 1.51(3) . ?
P1 F5' 1.520(16) . ?
P1 F5 1.553(14) . ?
P1 F1 1.551(19) . ?
P1 F1' 1.57(3) . ?
P1 F2' 1.57(2) . ?
P1 F3' 1.58(2) . ?
P1 F6 1.585(6) . ?
P1 F4 1.588(6) . ?
P1 F3 1.59(2) . ?

loop_
_geom_torsion_atom_site_label_1
_geom_torsion_atom_site_label_2
_geom_torsion_atom_site_label_3
_geom_torsion_atom_site_label_4
_geom_torsion
_geom_torsion_site_symmetry_1
_geom_torsion_site_symmetry_2
_geom_torsion_site_symmetry_3
_geom_torsion_site_symmetry_4
_geom_torsion_publ_flag
Rh1 N5 N6 C2 1.7(8) . . . . ?
